data_4314409
loop_
_publ_author_name
'Luca Rigamonti'
'Alessandra Forni'
'Mario Manassero'
'Carlo Manassero'
'Alessandro Pasini'

_publ_section_title
;
 Cooperation between Cis and Trans Influences in cis-PtII(PPh3)2
 Complexes: Structural, Spectroscopic, and Computational Studies
;
_journal_name_full 'Inorganic Chemistry'
_journal_page_first 123
_journal_page_last 135
_journal_paper_doi 10.1021/ic901510m
_journal_volume 49
_journal_year 2010
_chemical_formula_sum 'C36 H30 Br2 P2 Pt'
_chemical_formula_weight 879.50
_space_group_IT_number 14
_symmetry_cell_setting monoclinic
_symmetry_space_group_name_Hall '-P 2ybc'
_symmetry_space_group_name_H-M 'P 1 21/c 1'
_audit_creation_date 09-02-23
_audit_creation_method 'from The Personal SDP version 2.1.1'
_cell_angle_alpha 90
_cell_angle_beta 93.810(1)
_cell_angle_gamma 90
_cell_formula_units_Z 8
_cell_length_a 32.6290(21)
_cell_length_b 9.6539(6)
_cell_length_c 19.8452(13)
_cell_measurement_reflns_used 9181
_cell_measurement_temperature 150
_cell_measurement_theta_max 26.0
_cell_measurement_theta_min 3.5
_cell_volume 6237.4(7)
_computing_cell_refinement 'APEX II (Bruker)'
_computing_data_collection 'APEX II (Bruker)'
_computing_data_reduction 'SAINT (Bruker)'
_computing_structure_refinement ' Full-matrix least-squares  (The Personal SDP, 1991)'
_computing_structure_solution ' SHELXS-86  (Sheldrick, 1986) as implemented in The Personal SDP'
_diffrn_ambient_temperature 150
_diffrn_measurement_device 'APEX II (Bruker)'
_diffrn_measurement_method omega
_diffrn_radiation_detector 'APEX II CCD area detector'
_diffrn_radiation_monochromator graphite
_diffrn_radiation_source 'fine-focus sealed tube'
_diffrn_radiation_type Mo-K\a
_diffrn_radiation_wavelength 0.71073
_diffrn_reflns_limit_h_max 41
_diffrn_reflns_limit_h_min -42
_diffrn_reflns_limit_k_max 12
_diffrn_reflns_limit_k_min -12
_diffrn_reflns_limit_l_max 25
_diffrn_reflns_limit_l_min -25
_diffrn_reflns_reduction_process SAINT
_diffrn_reflns_theta_max 26.00
_diffrn_reflns_theta_min 3.00
_diffrn_standards_decay_% 0.00
_diffrn_standards_number 287
_exptl_absorpt_coefficient_mu 7.210
_exptl_absorpt_correction_T_max 1.000
_exptl_absorpt_correction_T_min 0.275
_exptl_absorpt_correction_type empirical
_exptl_absorpt_process_details '  SADABS'
_exptl_crystal_colour 'very pale yellow'
_exptl_crystal_density_diffrn 1.873
_exptl_crystal_description plate
_exptl_crystal_F_000 3392
_exptl_crystal_size_max 0.450
_exptl_crystal_size_mid 0.350
_exptl_crystal_size_min 0.080
_refine_diff_density_max 2.630
_refine_diff_density_min -3.350
_refine_ls_goodness_of_fit_all 1.002
_refine_ls_goodness_of_fit_obs 1.002
_refine_ls_hydrogen_treatment noref
_refine_ls_matrix_type full
_refine_ls_number_constraints 0
_refine_ls_number_parameters 740
_refine_ls_number_reflns 13475
_refine_ls_number_restraints 0
_refine_ls_R_factor_all 0.069
_refine_ls_R_factor_obs 0.069
_refine_ls_shift/esd_max 0.009
_refine_ls_shift/esd_mean 0.000
_refine_ls_structure_factor_coef Fsqd
_refine_ls_weighting_scheme calc
_refine_ls_wR_factor_obs 0.116
_cod_data_source_file ic901510m_si_006.cif
_cod_data_source_block compound_7
_cod_original_cell_volume 6237.4(8)
_cod_database_code 4314409
_diffrn_reflns_number_total 113116
_diffrn_reflns_number_independent 13475
_r_int 0.0567
_total_number_of_frames 2880
_time_per_frame_seconds 20
_frame_width_degrees 0.50
_detector_sample_distance_cm 6.00
_conventional_r1_(i>2\s(i)) 0.048
_reflections_with_i>2\s(i) 8896
_refine_diff_density_esd 0.779

loop_
_symmetry_equiv_pos_as_xyz
+x,+y,+z
-x,1/2+y,1/2-z
-X,-Y,-Z
+X,1/2-Y,1/2+Z

loop_
_atom_site_aniso_label
_atom_site_aniso_U_11
_atom_site_aniso_U_22
_atom_site_aniso_U_33
_atom_site_aniso_U_12
_atom_site_aniso_U_13
_atom_site_aniso_U_23
_atom_site_aniso_type_symbol
Pt 0.0137(1) 0.0080(1) 0.0109(1) -0.0010(1) 0.0006(1) 0.0005(1) Pt
Br1 0.0291(4) 0.0295(4) 0.0235(4) 0.0003(4) 0.0046(4) 0.0000(3) Br
Br2 0.0355(5) 0.0340(4) 0.0247(4) 0.0087(4) 0.0026(4) 0.0089(4) Br
P1 0.0144(9) 0.0080(7) 0.0111(8) -0.0015(7) 0.0014(7) -0.0006(7) P
P2 0.014(1) 0.0107(8) 0.0137(9) 0.0005(7) 0.0007(8) 0.0020(7) P
Pt* 0.0154(1) 0.0110(1) 0.0258(2) -0.0005(1) 0.0051(1) 0.0001(1) Pt
Br1* 0.0327(5) 0.0178(3) 0.0494(5) -0.0019(4) 0.0091(4) -0.0013(4) Br
Br2* 0.0397(5) 0.0292(4) 0.0353(5) -0.0020(4) 0.0116(4) -0.0034(4) Br
P1* 0.017(1) 0.0121(8) 0.027(1) -0.0018(8) 0.0058(9) 0.0001(8) P
P2* 0.0147(9) 0.0120(8) 0.025(1) 0.0011(7) 0.0020(8) 0.0044(7) P
C111 0.009(3) 0.008(3) 0.014(3) 0.000(3) 0.003(3) 0.002(3) C
C112 0.020(4) 0.013(3) 0.016(4) -0.001(3) 0.006(3) -0.003(3) C
C113 0.019(4) 0.015(3) 0.029(4) -0.001(3) -0.001(4) 0.000(3) C
C114 0.023(4) 0.018(3) 0.033(4) -0.001(3) 0.006(4) 0.009(3) C
C115 0.024(4) 0.027(4) 0.023(4) 0.002(3) 0.007(4) 0.009(3) C
C116 0.022(4) 0.020(3) 0.011(3) 0.004(3) 0.004(3) 0.002(3) C
C121 0.019(4) 0.006(3) 0.014(3) 0.002(3) 0.002(3) 0.001(3) C
C122 0.027(4) 0.019(3) 0.012(3) 0.006(3) 0.010(3) 0.000(3) C
C123 0.023(4) 0.016(3) 0.018(4) 0.004(3) -0.002(3) 0.003(3) C
C124 0.021(4) 0.015(3) 0.028(4) -0.003(3) -0.003(4) 0.001(3) C
C125 0.039(5) 0.020(3) 0.019(4) 0.000(4) -0.004(4) -0.003(3) C
C126 0.026(4) 0.019(3) 0.026(4) -0.004(3) -0.002(4) -0.001(3) C
C131 0.017(4) 0.015(3) 0.008(3) 0.000(3) 0.000(3) 0.000(3) C
C132 0.018(4) 0.019(3) 0.019(4) -0.005(3) 0.001(3) -0.002(3) C
C133 0.029(5) 0.022(4) 0.019(4) 0.009(3) 0.003(4) -0.003(3) C
C134 0.018(4) 0.034(4) 0.020(4) 0.009(3) 0.002(3) -0.005(3) C
C135 0.020(4) 0.032(4) 0.039(5) -0.004(4) 0.000(4) 0.013(4) C
C136 0.028(4) 0.018(3) 0.021(4) -0.001(3) 0.000(3) 0.003(3) C
C211 0.012(4) 0.016(3) 0.011(3) 0.000(3) 0.003(3) 0.002(3) C
C212 0.017(4) 0.018(3) 0.015(4) 0.002(3) 0.000(3) 0.000(3) C
C213 0.029(5) 0.025(4) 0.017(4) 0.004(4) -0.004(4) -0.004(3) C
C214 0.023(4) 0.030(4) 0.020(4) -0.003(3) -0.001(4) 0.003(3) C
C215 0.055(6) 0.024(4) 0.016(4) -0.015(4) -0.007(4) 0.012(3) C
C216 0.034(5) 0.015(3) 0.019(4) -0.002(3) 0.003(4) -0.001(3) C
C221 0.017(4) 0.016(3) 0.011(3) 0.002(3) 0.002(3) 0.000(3) C
C222 0.019(4) 0.017(3) 0.020(4) -0.004(3) -0.002(3) 0.007(3) C
C223 0.024(4) 0.023(3) 0.021(4) -0.008(3) 0.001(4) -0.005(3) C
C224 0.023(4) 0.032(4) 0.024(4) -0.013(3) 0.002(4) -0.003(3) C
C225 0.020(4) 0.038(4) 0.015(4) -0.001(4) 0.001(3) -0.004(3) C
C226 0.017(4) 0.021(3) 0.025(4) 0.000(3) 0.000(3) -0.003(3) C
C231 0.019(4) 0.015(3) 0.011(3) 0.002(3) 0.001(3) 0.002(3) C
C232 0.018(4) 0.021(3) 0.029(4) 0.003(3) 0.000(4) -0.001(3) C
C233 0.041(5) 0.017(3) 0.012(4) -0.003(3) 0.004(4) 0.000(3) C
C234 0.047(5) 0.015(3) 0.022(4) 0.006(4) -0.001(4) -0.001(3) C
C235 0.038(5) 0.023(4) 0.034(5) 0.008(4) 0.010(4) -0.002(4) C
C236 0.026(4) 0.021(3) 0.017(4) -0.001(3) 0.007(3) 0.001(3) C
C311 0.013(4) 0.012(3) 0.028(4) -0.001(3) 0.003(3) 0.004(3) C
C312 0.023(4) 0.018(3) 0.016(4) -0.003(3) 0.001(3) 0.003(3) C
C313 0.020(4) 0.022(4) 0.028(4) -0.003(3) 0.010(3) 0.001(3) C
C314 0.017(4) 0.022(4) 0.033(4) 0.002(3) 0.003(4) -0.006(3) C
C315 0.017(4) 0.029(4) 0.033(4) 0.004(3) -0.002(4) 0.002(4) C
C316 0.027(4) 0.021(3) 0.018(4) 0.004(3) 0.007(3) 0.005(3) C
C321 0.019(4) 0.011(3) 0.033(4) -0.005(3) -0.001(4) 0.000(3) C
C322 0.034(5) 0.020(3) 0.030(4) -0.010(3) -0.004(4) -0.001(3) C
C323 0.054(6) 0.027(4) 0.030(5) -0.008(4) -0.011(4) 0.004(4) C
C324 0.059(6) 0.017(4) 0.059(6) -0.008(4) -0.032(5) 0.004(4) C
C325 0.025(5) 0.015(4) 0.069(6) -0.002(3) -0.021(4) 0.003(4) C
C326 0.019(4) 0.015(3) 0.052(5) -0.002(3) -0.005(4) 0.001(4) C
C331 0.016(4) 0.020(3) 0.025(4) -0.002(3) 0.006(3) 0.006(3) C
C332 0.021(4) 0.020(3) 0.034(4) 0.001(3) 0.012(4) 0.004(3) C
C333 0.023(4) 0.027(4) 0.040(5) 0.007(3) 0.012(4) 0.012(4) C
C334 0.036(5) 0.016(4) 0.041(5) 0.004(4) 0.015(4) 0.003(3) C
C335 0.037(5) 0.021(4) 0.035(5) -0.002(4) 0.012(4) -0.005(4) C
C336 0.028(4) 0.013(3) 0.034(4) -0.004(3) 0.008(4) -0.001(3) C
C411 0.020(4) 0.012(3) 0.029(4) 0.000(3) 0.010(3) 0.007(3) C
C412 0.023(4) 0.026(4) 0.026(4) -0.003(3) 0.000(4) -0.001(3) C
C413 0.021(4) 0.032(4) 0.036(5) 0.004(4) 0.001(4) 0.009(4) C
C414 0.025(5) 0.025(4) 0.051(5) 0.003(4) 0.001(4) 0.012(4) C
C415 0.031(5) 0.025(4) 0.038(5) 0.010(3) 0.008(4) 0.005(4) C
C416 0.022(4) 0.013(3) 0.050(5) -0.005(3) 0.014(4) 0.005(3) C
C421 0.024(4) 0.023(4) 0.025(4) -0.013(3) 0.011(3) 0.000(3) C
C422 0.033(5) 0.022(4) 0.050(5) -0.013(4) 0.018(4) -0.008(4) C
C423 0.037(5) 0.028(4) 0.057(6) -0.013(4) 0.007(5) -0.029(4) C
C424 0.043(6) 0.060(5) 0.030(5) -0.018(5) 0.000(4) -0.014(4) C
C425 0.029(5) 0.039(4) 0.037(5) -0.013(4) -0.002(4) -0.008(4) C
C426 0.020(4) 0.029(4) 0.032(4) -0.010(3) 0.007(4) 0.001(4) C
C431 0.018(4) 0.019(3) 0.027(4) 0.000(3) 0.006(3) -0.006(3) C
C432 0.019(4) 0.014(3) 0.054(5) 0.003(3) 0.004(4) 0.001(4) C
C433 0.032(5) 0.027(4) 0.037(5) -0.006(4) 0.009(4) 0.011(4) C
C434 0.024(4) 0.031(4) 0.036(5) -0.003(4) 0.013(4) -0.001(4) C
C435 0.023(4) 0.026(4) 0.052(5) 0.003(4) 0.010(4) 0.007(4) C
C436 0.023(5) 0.014(3) 0.052(5) 0.002(3) 0.010(4) 0.006(4) C

loop_
_atom_site_label
_atom_site_fract_x
_atom_site_fract_y
_atom_site_fract_z
_atom_site_occupancy
_atom_site_U_iso_or_equiv
_atom_site_thermal_displace_type
_atom_site_type_symbol
Pt 0.113384(8) 0.50879(2) -0.20277(1) 1.00 0.01090(5) Uani Pt
Br1 0.15949(3) 0.48539(7) -0.29623(4) 1.00 0.0272(2) Uani Br
Br2 0.07043(3) 0.66021(8) -0.27716(4) 1.00 0.0314(2) Uani Br
P1 0.06678(6) 0.5226(2) -0.12346(9) 1.00 0.0111(4) Uani P
P2 0.16297(6) 0.3839(2) -0.14305(9) 1.00 0.0129(4) Uani P
Pt* -.378397(9) 0.00539(3) -0.53184(1) 1.00 0.01724(6) Uani Pt
Br1* -0.37049(3) 0.26078(8) -0.52230(4) 1.00 0.0329(2) Uani Br
Br2* -0.40245(3) 0.00876(8) -0.41628(4) 1.00 0.0343(2) Uani Br
P1* -0.39537(6) -0.2234(2) -0.5366(1) 1.00 0.0187(4) Uani P
P2* -0.34552(6) 0.0223(2) -0.6302(1) 1.00 0.0173(4) Uani P
C111 0.0561(2) 0.3504(6) -0.0908(3) 1.00 0.010(1) Uani C
C112 0.0434(2) 0.2534(6) -0.1407(3) 1.00 0.016(1) Uani C
C113 0.0340(2) 0.1178(7) -0.1228(4) 1.00 0.021(2) Uani C
C114 0.0379(2) 0.0769(7) -0.0558(4) 1.00 0.024(2) Uani C
C115 0.0509(2) 0.1739(7) -0.0065(4) 1.00 0.024(2) Uani C
C116 0.0594(2) 0.3102(7) -0.0239(3) 1.00 0.018(2) Uani C
C121 0.0813(2) 0.6422(6) -0.0560(3) 1.00 0.013(1) Uani C
C122 0.0575(2) 0.6519(7) 0.0005(3) 1.00 0.019(2) Uani C
C123 0.1141(2) 0.7355(7) -0.0636(3) 1.00 0.019(2) Uani C
C124 0.1243(2) 0.8317(7) -0.0133(4) 1.00 0.021(2) Uani C
C125 0.1024(2) 0.8378(7) 0.0437(4) 1.00 0.027(2) Uani C
C126 0.0694(2) 0.7507(7) 0.0515(4) 1.00 0.024(2) Uani C
C131 0.0153(2) 0.5906(6) -0.1483(3) 1.00 0.014(1) Uani C
C132 0.0101(2) 0.7344(7) -0.1550(3) 1.00 0.019(2) Uani C
C133 -0.0284(2) 0.7922(7) -0.1704(4) 1.00 0.023(2) Uani C
C134 -0.0627(2) 0.7066(7) -0.1792(4) 1.00 0.024(2) Uani C
C135 -0.0580(2) 0.5636(8) -0.1719(4) 1.00 0.030(2) Uani C
C136 -0.0195(2) 0.5063(7) -0.1583(4) 1.00 0.023(2) Uani C
C211 0.1607(2) 0.3466(6) -0.0525(3) 1.00 0.013(1) Uani C
C212 0.1634(2) 0.4595(7) -0.0085(4) 1.00 0.016(2) Uani C
C213 0.1632(2) 0.4374(7) 0.0612(4) 1.00 0.024(2) Uani C
C214 0.1614(2) 0.3061(7) 0.0877(4) 1.00 0.024(2) Uani C
C215 0.1601(3) 0.1954(7) 0.0432(4) 1.00 0.033(2) Uani C
C216 0.1595(2) 0.2126(7) -0.0260(4) 1.00 0.023(2) Uani C
C221 0.2118(2) 0.4770(6) -0.1389(3) 1.00 0.015(1) Uani C
C222 0.2142(2) 0.6163(7) -0.1609(3) 1.00 0.019(2) Uani C
C223 0.2512(2) 0.6865(7) -0.1543(4) 1.00 0.023(2) Uani C
C224 0.2867(2) 0.6206(7) -0.1278(4) 1.00 0.027(2) Uani C
C225 0.2847(2) 0.4840(7) -0.1068(4) 1.00 0.024(2) Uani C
C226 0.2477(2) 0.4139(7) -0.1109(4) 1.00 0.020(2) Uani C
C231 0.1709(2) 0.2149(6) -0.1823(3) 1.00 0.015(1) Uani C
C232 0.1388(2) 0.1183(7) -0.1821(4) 1.00 0.019(2) Uani C
C233 0.1423(3) -0.0121(6) -0.2111(4) 1.00 0.023(2) Uani C
C234 0.1777(3) -0.0464(7) -0.2427(4) 1.00 0.028(2) Uani C
C235 0.2098(3) 0.0494(8) -0.2433(4) 1.00 0.032(2) Uani C
C236 0.2066(2) 0.1798(7) -0.2127(3) 1.00 0.021(2) Uani C
C311 -0.2997(2) 0.1328(6) -0.6160(4) 1.00 0.018(2) Uani C
C312 -0.2841(2) 0.2101(7) -0.6690(3) 1.00 0.019(2) Uani C
C313 -0.2468(2) 0.2805(7) -0.6589(4) 1.00 0.023(2) Uani C
C314 -0.2249(2) 0.2762(7) -0.5964(4) 1.00 0.024(2) Uani C
C315 -0.2406(2) 0.2000(7) -0.5437(4) 1.00 0.027(2) Uani C
C316 -0.2776(2) 0.1295(7) -0.5550(4) 1.00 0.021(2) Uani C
C321 -0.3766(2) 0.0954(7) -0.7008(4) 1.00 0.021(2) Uani C
C322 -0.3633(2) 0.0922(7) -0.7674(4) 1.00 0.028(2) Uani C
C323 -0.3889(3) 0.1444(8) -0.8209(4) 1.00 0.038(2) Uani C
C324 -0.4274(3) 0.1983(8) -0.8090(5) 1.00 0.047(2) Uani C
C325 -0.4404(3) 0.2000(7) -0.7437(5) 1.00 0.038(2) Uani C
C326 -0.4152(2) 0.1498(7) -0.6892(4) 1.00 0.029(2) Uani C
C331 -0.3217(2) -0.1329(7) -0.6640(4) 1.00 0.020(2) Uani C
C332 -0.2841(2) -0.1789(7) -0.6366(4) 1.00 0.025(2) Uani C
C333 -0.2658(2) -0.2996(7) -0.6619(4) 1.00 0.029(2) Uani C
C334 -0.2855(3) -0.3722(7) -0.7148(4) 1.00 0.030(2) Uani C
C335 -0.3232(3) -0.3289(7) -0.7423(4) 1.00 0.030(2) Uani C
C336 -0.3418(2) -0.2087(7) -0.7170(4) 1.00 0.025(2) Uani C
C411 -0.3537(2) -0.3289(7) -0.5012(4) 1.00 0.020(2) Uani C
C412 -0.3445(2) -0.3273(7) -0.4309(4) 1.00 0.025(2) Uani C
C413 -0.3100(2) -0.3944(8) -0.4026(4) 1.00 0.029(2) Uani C
C414 -0.2840(3) -0.4646(8) -0.4431(5) 1.00 0.034(2) Uani C
C415 -0.2919(3) -0.4680(7) -0.5127(4) 1.00 0.032(2) Uani C
C416 -0.3264(2) -0.3996(7) -0.5415(4) 1.00 0.028(2) Uani C
C421 -0.4135(2) -0.2813(7) -0.6211(4) 1.00 0.024(2) Uani C
C422 -0.4088(3) -0.4159(8) -0.6454(4) 1.00 0.034(2) Uani C
C423 -0.4229(3) -0.4478(8) -0.7111(5) 1.00 0.040(2) Uani C
C424 -0.4434(3) -0.3494(9) -0.7514(4) 1.00 0.044(2) Uani C
C425 -0.4499(3) -0.2187(8) -0.7270(4) 1.00 0.035(2) Uani C
C426 -0.4350(2) -0.1849(7) -0.6621(4) 1.00 0.027(2) Uani C
C431 -0.4404(2) -0.2686(7) -0.4912(4) 1.00 0.021(2) Uani C
C432 -0.4420(2) -0.3898(7) -0.4517(4) 1.00 0.029(2) Uani C
C433 -0.4785(3) -0.4260(8) -0.4229(4) 1.00 0.032(2) Uani C
C434 -0.5130(2) -0.3443(8) -0.4328(4) 1.00 0.030(2) Uani C
C435 -0.5126(2) -0.2252(8) -0.4728(4) 1.00 0.033(2) Uani C
C436 -0.4760(2) -0.1883(7) -0.5013(4) 1.00 0.029(2) Uani C
H1 0.0411 0.2809 -0.1878 1.00 0.0177 Uiso H
H2 0.0248 0.0519 -0.1575 1.00 0.0233 Uiso H
H3 0.0316 -0.0175 -0.0432 1.00 0.0268 Uiso H
H4 0.0540 0.1457 0.0405 1.00 0.0268 Uiso H
H5 0.0677 0.3768 0.0110 1.00 0.0189 Uiso H
H6 0.0374 0.6381 0.0338 1.00 0.0210 Uiso H
H7 0.1248 0.7115 -0.1065 1.00 0.0208 Uiso H
H8 0.1470 0.8950 -0.0183 1.00 0.0238 Uiso H
H9 0.1103 0.9042 0.0789 1.00 0.0290 Uiso H
H10 0.0497 0.7382 0.0856 1.00 0.0262 Uiso H
H11 0.0339 0.7946 -0.1488 1.00 0.0204 Uiso H
H12 -0.0314 0.8918 -0.1750 1.00 0.0256 Uiso H
H13 -0.0897 0.7461 -0.1903 1.00 0.0264 Uiso H
H14 -0.0820 0.5039 -0.1763 1.00 0.0335 Uiso H
H15 -0.0166 0.4065 -0.1556 1.00 0.0248 Uiso H
H16 0.1654 0.5528 -0.0261 1.00 0.0184 Uiso H
H17 0.1644 0.5164 0.0914 1.00 0.0266 Uiso H
H18 0.1611 0.2915 0.1360 1.00 0.0268 Uiso H
H19 0.1595 0.1021 0.0613 1.00 0.0356 Uiso H
H20 0.1582 0.1328 -0.0557 1.00 0.0246 Uiso H
H21 0.1899 0.6624 -0.1807 1.00 0.0203 Uiso H
H22 0.2525 0.7826 -0.1683 1.00 0.0248 Uiso H
H23 0.3126 0.6699 -0.1241 1.00 0.0290 Uiso H
H24 0.3095 0.4372 -0.0891 1.00 0.0266 Uiso H
H25 0.2465 0.3197 -0.0941 1.00 0.0227 Uiso H
H26 0.1137 0.1428 -0.1615 1.00 0.0250 Uiso H
H27 0.1202 -0.0788 -0.2093 1.00 0.0253 Uiso H
H28 0.1802 -0.1360 -0.2642 1.00 0.0310 Uiso H
H29 0.2346 0.0255 -0.2651 1.00 0.0343 Uiso H
H30 0.2292 0.2451 -0.2129 1.00 0.0232 Uiso H
H31 -0.2993 0.2143 -0.7127 1.00 0.0210 Uiso H
H32 -0.2362 0.3327 -0.6956 1.00 0.0252 Uiso H
H33 -0.1990 0.3252 -0.5893 1.00 0.0263 Uiso H
H34 -0.2258 0.1966 -0.4997 1.00 0.0293 Uiso H
H35 -0.2881 0.0762 -0.5185 1.00 0.0238 Uiso H
H36 -0.3367 0.0540 -0.7758 1.00 0.0310 Uiso H
H37 -0.3797 0.1431 -0.8664 1.00 0.0414 Uiso H
H38 -0.4450 0.2345 -0.8462 1.00 0.0515 Uiso H
H39 -0.4673 0.2364 -0.7358 1.00 0.0414 Uiso H
H40 -0.4245 0.1528 -0.6438 1.00 0.0320 Uiso H
H41 -0.2701 -0.1281 -0.5997 1.00 0.0273 Uiso H
H42 -0.2394 -0.3313 -0.6422 1.00 0.0324 Uiso H
H43 -0.2727 -0.4540 -0.7325 1.00 0.0336 Uiso H
H44 -0.3370 -0.3806 -0.7791 1.00 0.0337 Uiso H
H45 -0.3684 -0.1787 -0.7362 1.00 0.0273 Uiso H
H46 -0.3624 -0.2786 -0.4019 1.00 0.0272 Uiso H
H47 -0.3040 -0.3922 -0.3540 1.00 0.0326 Uiso H
H48 -0.2600 -0.5117 -0.4227 1.00 0.0372 Uiso H
H49 -0.2736 -0.5174 -0.5410 1.00 0.0342 Uiso H
H50 -0.3318 -0.4006 -0.5902 1.00 0.0307 Uiso H
H51 -0.3957 -0.4865 -0.6166 1.00 0.0381 Uiso H
H52 -0.4183 -0.5397 -0.7289 1.00 0.0448 Uiso H
H53 -0.4532 -0.3730 -0.7972 1.00 0.0490 Uiso H
H54 -0.4649 -0.1506 -0.7550 1.00 0.0388 Uiso H
H55 -0.4396 -0.0925 -0.6449 1.00 0.0293 Uiso H
H56 -0.4179 -0.4480 -0.4446 1.00 0.0318 Uiso H
H57 -0.4795 -0.5093 -0.3957 1.00 0.0350 Uiso H
H58 -0.5379 -0.3698 -0.4118 1.00 0.0329 Uiso H
H59 -0.5371 -0.1692 -0.4807 1.00 0.0366 Uiso H
H60 -0.4753 -0.1053 -0.5287 1.00 0.0324 Uiso H

loop_
_atom_type_symbol
_atom_type_oxidation_number
_atom_type_number_in_cell
_atom_type_scat_dispersion_real
_atom_type_scat_dispersion_imag
_atom_type_scat_source
Pt 0 8 -2.3520 8.3880 'International Tables Vol IV Table 2.2A'
Br 0 16 -.3740 2.4560 'International Tables Vol IV Table 2.2A'
P 0 16 0.0900 0.0950 'International Tables Vol IV Table 2.2A'
C 0 288 0.0020 0.0020 'International Tables Vol IV Table 2.2A'
H 0 240 0.0000 0.0000 'International Tables Vol IV Table 2.2A'

loop_
_geom_angle_atom_site_label_1
_geom_angle_atom_site_label_2
_geom_angle_atom_site_label_3
_geom_angle
_geom_angle_site_symmetry_1
_geom_angle_site_symmetry_2
_geom_angle_site_symmetry_3
_geom_angle_publ_flag
Br1 Pt Br2 87.4(1) 1_555 1_555 1_555 yes
Br1 Pt P1 175.0(1) 1_555 1_555 1_555 yes
Br1 Pt P2 84.0(1) 1_555 1_555 1_555 yes
Br2 Pt P1 90.0(1) 1_555 1_555 1_555 yes
Br2 Pt P2 169.8(1) 1_555 1_555 1_555 yes
P1 Pt P2 98.9(1) 1_555 1_555 1_555 yes
Pt P1 C111 110.3(2) 1_555 1_555 1_555 yes
Pt P1 C121 113.5(2) 1_555 1_555 1_555 yes
Pt P1 C131 118.6(2) 1_555 1_555 1_555 yes
C111 P1 C121 111.4(3) 1_555 1_555 1_555 yes
C111 P1 C131 103.2(3) 1_555 1_555 1_555 yes
C121 P1 C131 99.2(3) 1_555 1_555 1_555 yes
Pt P2 C211 122.5(2) 1_555 1_555 1_555 yes
Pt P2 C221 110.4(2) 1_555 1_555 1_555 yes
Pt P2 C231 111.4(2) 1_555 1_555 1_555 yes
C211 P2 C221 98.2(3) 1_555 1_555 1_555 yes
C211 P2 C231 104.9(3) 1_555 1_555 1_555 yes
C221 P2 C231 108.0(3) 1_555 1_555 1_555 yes
Br1* Pt* Br2* 87.4(1) 1_555 1_555 1_555 yes
Br1* Pt* P1* 171.5(1) 1_555 1_555 1_555 yes
Br1* Pt* P2* 86.7(1) 1_555 1_555 1_555 yes
Br2* Pt* P1* 87.7(1) 1_555 1_555 1_555 yes
Br2* Pt* P2* 169.4(1) 1_555 1_555 1_555 yes
P1* Pt* P2* 99.2(1) 1_555 1_555 1_555 yes
Pt* P1* C411 110.9(2) 1_555 1_555 1_555 yes
Pt* P1* C421 113.4(2) 1_555 1_555 1_555 yes
Pt* P1* C431 114.3(2) 1_555 1_555 1_555 yes
C411 P1* C421 112.0(3) 1_555 1_555 1_555 yes
C411 P1* C431 106.4(3) 1_555 1_555 1_555 yes
C421 P1* C431 99.1(3) 1_555 1_555 1_555 yes
Pt* P2* C311 109.4(2) 1_555 1_555 1_555 yes
Pt* P2* C321 114.5(3) 1_555 1_555 1_555 yes
Pt* P2* C331 119.1(2) 1_555 1_555 1_555 yes
C311 P2* C321 107.4(3) 1_555 1_555 1_555 yes
C311 P2* C331 99.8(3) 1_555 1_555 1_555 yes
C321 P2* C331 105.2(3) 1_555 1_555 1_555 yes
P1 C111 C112 114.2(5) 1_555 1_555 1_555 yes
P1 C111 C116 126.4(5) 1_555 1_555 1_555 yes
C112 C111 C116 119.4(6) 1_555 1_555 1_555 yes
C111 C112 C113 120.3(6) 1_555 1_555 1_555 yes
C111 C112 H1 119.9 1_555 1_555 1_555 yes
C113 C112 H1 119.9 1_555 1_555 1_555 yes
C112 C113 C114 120.3(6) 1_555 1_555 1_555 yes
C112 C113 H2 119.8 1_555 1_555 1_555 yes
C114 C113 H2 119.8 1_555 1_555 1_555 yes
C113 C114 C115 118.9(6) 1_555 1_555 1_555 yes
C113 C114 H3 120.5 1_555 1_555 1_555 yes
C115 C114 H3 120.5 1_555 1_555 1_555 yes
C114 C115 C116 121.1(6) 1_555 1_555 1_555 yes
C114 C115 H4 119.5 1_555 1_555 1_555 yes
C116 C115 H4 119.5 1_555 1_555 1_555 yes
C111 C116 C115 119.9(6) 1_555 1_555 1_555 yes
C111 C116 H5 120.0 1_555 1_555 1_555 yes
C115 C116 H5 120.0 1_555 1_555 1_555 yes
P1 C121 C122 120.1(5) 1_555 1_555 1_555 yes
P1 C121 C123 119.3(5) 1_555 1_555 1_555 yes
C122 C121 C123 120.3(6) 1_555 1_555 1_555 yes
C121 C122 C126 118.1(6) 1_555 1_555 1_555 yes
C121 C122 H6 165.0 1_555 1_555 1_555 yes
C126 C122 H6 76.8 1_555 1_555 1_555 yes
C121 C123 C124 119.8(7) 1_555 1_555 1_555 yes
C121 C123 H7 105.2 1_555 1_555 1_555 yes
C124 C123 H7 135.0 1_555 1_555 1_555 yes
C123 C124 C125 120.4(7) 1_555 1_555 1_555 yes
C123 C124 H8 119.8 1_555 1_555 1_555 yes
C125 C124 H8 119.8 1_555 1_555 1_555 yes
C124 C125 C126 121.1(7) 1_555 1_555 1_555 yes
C124 C125 H9 119.5 1_555 1_555 1_555 yes
C126 C125 H9 119.5 1_555 1_555 1_555 yes
C122 C126 C125 120.3(7) 1_555 1_555 1_555 yes
C122 C126 H10 104.5 1_555 1_555 1_555 yes
C125 C126 H10 135.2 1_555 1_555 1_555 yes
P1 C131 C132 118.7(5) 1_555 1_555 1_555 yes
P1 C131 C136 123.3(5) 1_555 1_555 1_555 yes
C132 C131 C136 117.9(6) 1_555 1_555 1_555 yes
C131 C132 C133 121.2(6) 1_555 1_555 1_555 yes
C131 C132 H11 119.4 1_555 1_555 1_555 yes
C133 C132 H11 119.4 1_555 1_555 1_555 yes
C132 C133 C134 119.8(6) 1_555 1_555 1_555 yes
C132 C133 H12 120.1 1_555 1_555 1_555 yes
C134 C133 H12 120.1 1_555 1_555 1_555 yes
C133 C134 C135 119.5(7) 1_555 1_555 1_555 yes
C133 C134 H13 120.3 1_555 1_555 1_555 yes
C135 C134 H13 120.3 1_555 1_555 1_555 yes
C134 C135 C136 120.5(7) 1_555 1_555 1_555 yes
C134 C135 H14 119.7 1_555 1_555 1_555 yes
C136 C135 H14 119.7 1_555 1_555 1_555 yes
C131 C136 C135 120.9(6) 1_555 1_555 1_555 yes
C131 C136 H15 119.5 1_555 1_555 1_555 yes
C135 C136 H15 119.5 1_555 1_555 1_555 yes
P2 C211 C212 117.0(5) 1_555 1_555 1_555 yes
P2 C211 C216 123.5(5) 1_555 1_555 1_555 yes
C212 C211 C216 119.3(6) 1_555 1_555 1_555 yes
C211 C212 C213 119.7(6) 1_555 1_555 1_555 yes
C211 C212 H16 120.2 1_555 1_555 1_555 yes
C213 C212 H16 120.2 1_555 1_555 1_555 yes
C212 C213 C214 121.5(7) 1_555 1_555 1_555 yes
C212 C213 H17 119.3 1_555 1_555 1_555 yes
C214 C213 H17 119.3 1_555 1_555 1_555 yes
C213 C214 C215 117.9(7) 1_555 1_555 1_555 yes
C213 C214 H18 121.1 1_555 1_555 1_555 yes
C215 C214 H18 121.1 1_555 1_555 1_555 yes
C214 C215 C216 122.6(7) 1_555 1_555 1_555 yes
C214 C215 H19 118.7 1_555 1_555 1_555 yes
C216 C215 H19 118.7 1_555 1_555 1_555 yes
C211 C216 C215 119.1(6) 1_555 1_555 1_555 yes
C211 C216 H20 120.5 1_555 1_555 1_555 yes
C215 C216 H20 120.5 1_555 1_555 1_555 yes
P2 C221 C222 121.3(5) 1_555 1_555 1_555 yes
P2 C221 C226 120.5(5) 1_555 1_555 1_555 yes
C222 C221 C226 118.1(6) 1_555 1_555 1_555 yes
C221 C222 C223 120.1(6) 1_555 1_555 1_555 yes
C221 C222 H21 119.9 1_555 1_555 1_555 yes
C223 C222 H21 119.9 1_555 1_555 1_555 yes
C222 C223 C224 120.6(6) 1_555 1_555 1_555 yes
C222 C223 H22 119.7 1_555 1_555 1_555 yes
C224 C223 H22 119.7 1_555 1_555 1_555 yes
C223 C224 C225 119.6(7) 1_555 1_555 1_555 yes
C223 C224 H23 120.2 1_555 1_555 1_555 yes
C225 C224 H23 120.2 1_555 1_555 1_555 yes
C224 C225 C226 120.4(7) 1_555 1_555 1_555 yes
C224 C225 H24 119.8 1_555 1_555 1_555 yes
C226 C225 H24 119.8 1_555 1_555 1_555 yes
C221 C226 C225 121.0(6) 1_555 1_555 1_555 yes
C221 C226 H25 119.5 1_555 1_555 1_555 yes
C225 C226 H25 119.5 1_555 1_555 1_555 yes
P2 C231 C232 117.6(5) 1_555 1_555 1_555 yes
P2 C231 C236 123.2(5) 1_555 1_555 1_555 yes
C232 C231 C236 119.1(6) 1_555 1_555 1_555 yes
C231 C232 C233 121.2(7) 1_555 1_555 1_555 yes
C231 C232 H26 119.4 1_555 1_555 1_555 yes
C233 C232 H26 119.4 1_555 1_555 1_555 yes
C232 C233 C234 119.7(7) 1_555 1_555 1_555 yes
C232 C233 H27 120.2 1_555 1_555 1_555 yes
C234 C233 H27 120.2 1_555 1_555 1_555 yes
C233 C234 C235 119.4(7) 1_555 1_555 1_555 yes
C233 C234 H28 120.3 1_555 1_555 1_555 yes
C235 C234 H28 120.3 1_555 1_555 1_555 yes
C234 C235 C236 120.8(8) 1_555 1_555 1_555 yes
C234 C235 H29 119.6 1_555 1_555 1_555 yes
C236 C235 H29 119.6 1_555 1_555 1_555 yes
C231 C236 C235 119.7(7) 1_555 1_555 1_555 yes
C231 C236 H30 120.2 1_555 1_555 1_555 yes
C235 C236 H30 120.2 1_555 1_555 1_555 yes
P2* C311 C312 121.4(5) 1_555 1_555 1_555 yes
P2* C311 C316 119.7(5) 1_555 1_555 1_555 yes
C312 C311 C316 118.5(6) 1_555 1_555 1_555 yes
C311 C312 C313 120.2(6) 1_555 1_555 1_555 yes
C311 C312 H31 119.9 1_555 1_555 1_555 yes
C313 C312 H31 119.9 1_555 1_555 1_555 yes
C312 C313 C314 120.4(7) 1_555 1_555 1_555 yes
C312 C313 H32 119.8 1_555 1_555 1_555 yes
C314 C313 H32 119.8 1_555 1_555 1_555 yes
C313 C314 C315 119.2(7) 1_555 1_555 1_555 yes
C313 C314 H33 120.4 1_555 1_555 1_555 yes
C315 C314 H33 120.4 1_555 1_555 1_555 yes
C314 C315 C316 119.5(7) 1_555 1_555 1_555 yes
C314 C315 H34 120.3 1_555 1_555 1_555 yes
C316 C315 H34 120.3 1_555 1_555 1_555 yes
C311 C316 C315 122.1(7) 1_555 1_555 1_555 yes
C311 C316 H35 118.9 1_555 1_555 1_555 yes
C315 C316 H35 118.9 1_555 1_555 1_555 yes
P2* C321 C322 121.4(6) 1_555 1_555 1_555 yes
P2* C321 C326 118.8(6) 1_555 1_555 1_555 yes
C322 C321 C326 119.7(7) 1_555 1_555 1_555 yes
C321 C322 C323 119.7(7) 1_555 1_555 1_555 yes
C321 C322 H36 120.1 1_555 1_555 1_555 yes
C323 C322 H36 120.1 1_555 1_555 1_555 yes
C322 C323 C324 120.3(8) 1_555 1_555 1_555 yes
C322 C323 H37 119.8 1_555 1_555 1_555 yes
C324 C323 H37 119.8 1_555 1_555 1_555 yes
C323 C324 C325 119.7(8) 1_555 1_555 1_555 yes
C323 C324 H38 120.2 1_555 1_555 1_555 yes
C325 C324 H38 120.2 1_555 1_555 1_555 yes
C324 C325 C326 121.1(8) 1_555 1_555 1_555 yes
C324 C325 H39 119.5 1_555 1_555 1_555 yes
C326 C325 H39 119.5 1_555 1_555 1_555 yes
C321 C326 C325 119.5(8) 1_555 1_555 1_555 yes
C321 C326 H40 120.3 1_555 1_555 1_555 yes
C325 C326 H40 120.3 1_555 1_555 1_555 yes
P2* C331 C332 120.3(5) 1_555 1_555 1_555 yes
P2* C331 C336 120.8(5) 1_555 1_555 1_555 yes
C332 C331 C336 118.9(6) 1_555 1_555 1_555 yes
C331 C332 C333 120.7(7) 1_555 1_555 1_555 yes
C331 C332 H41 119.6 1_555 1_555 1_555 yes
C333 C332 H41 119.6 1_555 1_555 1_555 yes
C332 C333 C334 119.9(7) 1_555 1_555 1_555 yes
C332 C333 H42 120.1 1_555 1_555 1_555 yes
C334 C333 H42 120.1 1_555 1_555 1_555 yes
C333 C334 C335 120.3(7) 1_555 1_555 1_555 yes
C333 C334 H43 119.9 1_555 1_555 1_555 yes
C335 C334 H43 119.9 1_555 1_555 1_555 yes
C334 C335 C336 120.0(7) 1_555 1_555 1_555 yes
C334 C335 H44 120.0 1_555 1_555 1_555 yes
C336 C335 H44 120.0 1_555 1_555 1_555 yes
C331 C336 C335 120.2(7) 1_555 1_555 1_555 yes
C331 C336 H45 119.9 1_555 1_555 1_555 yes
C335 C336 H45 119.9 1_555 1_555 1_555 yes
P1* C411 C412 119.1(5) 1_555 1_555 1_555 yes
P1* C411 C416 122.7(5) 1_555 1_555 1_555 yes
C412 C411 C416 117.7(7) 1_555 1_555 1_555 yes
C411 C412 C413 120.8(7) 1_555 1_555 1_555 yes
C411 C412 H46 119.6 1_555 1_555 1_555 yes
C413 C412 H46 119.6 1_555 1_555 1_555 yes
C412 C413 C414 120.4(7) 1_555 1_555 1_555 yes
C412 C413 H47 119.8 1_555 1_555 1_555 yes
C414 C413 H47 119.8 1_555 1_555 1_555 yes
C413 C414 C415 120.6(7) 1_555 1_555 1_555 yes
C413 C414 H48 119.7 1_555 1_555 1_555 yes
C415 C414 H48 119.7 1_555 1_555 1_555 yes
C414 C415 C416 119.2(8) 1_555 1_555 1_555 yes
C414 C415 H49 120.4 1_555 1_555 1_555 yes
C416 C415 H49 120.4 1_555 1_555 1_555 yes
C411 C416 C415 121.3(7) 1_555 1_555 1_555 yes
C411 C416 H50 119.3 1_555 1_555 1_555 yes
C415 C416 H50 119.3 1_555 1_555 1_555 yes
P1* C421 C422 124.3(6) 1_555 1_555 1_555 yes
P1* C421 C426 116.8(5) 1_555 1_555 1_555 yes
C422 C421 C426 118.8(7) 1_555 1_555 1_555 yes
C421 C422 C423 119.6(7) 1_555 1_555 1_555 yes
C421 C422 H51 120.2 1_555 1_555 1_555 yes
C423 C422 H51 120.2 1_555 1_555 1_555 yes
C422 C423 C424 120.5(7) 1_555 1_555 1_555 yes
C422 C423 H52 119.7 1_555 1_555 1_555 yes
C424 C423 H52 119.7 1_555 1_555 1_555 yes
C423 C424 C425 120.4(8) 1_555 1_555 1_555 yes
C423 C424 H53 119.8 1_555 1_555 1_555 yes
C425 C424 H53 119.8 1_555 1_555 1_555 yes
C424 C425 C426 119.4(7) 1_555 1_555 1_555 yes
C424 C425 H54 120.3 1_555 1_555 1_555 yes
C426 C425 H54 120.3 1_555 1_555 1_555 yes
C421 C426 C425 121.1(7) 1_555 1_555 1_555 yes
C421 C426 H55 119.4 1_555 1_555 1_555 yes
C425 C426 H55 119.4 1_555 1_555 1_555 yes
P1* C431 C432 122.2(6) 1_555 1_555 1_555 yes
P1* C431 C436 118.9(5) 1_555 1_555 1_555 yes
C432 C431 C436 118.5(7) 1_555 1_555 1_555 yes
C431 C432 C433 119.9(7) 1_555 1_555 1_555 yes
C431 C432 H56 120.0 1_555 1_555 1_555 yes
C433 C432 H56 120.0 1_555 1_555 1_555 yes
C432 C433 C434 120.5(7) 1_555 1_555 1_555 yes
C432 C433 H57 119.7 1_555 1_555 1_555 yes
C434 C433 H57 119.7 1_555 1_555 1_555 yes
C433 C434 C435 120.9(7) 1_555 1_555 1_555 yes
C433 C434 H58 119.6 1_555 1_555 1_555 yes
C435 C434 H58 119.6 1_555 1_555 1_555 yes
C434 C435 C436 118.7(7) 1_555 1_555 1_555 yes
C434 C435 H59 120.7 1_555 1_555 1_555 yes
C436 C435 H59 120.7 1_555 1_555 1_555 yes
C431 C436 C435 121.5(7) 1_555 1_555 1_555 yes
C431 C436 H60 119.2 1_555 1_555 1_555 yes
C435 C436 H60 119.2 1_555 1_555 1_555 yes

loop_
_geom_bond_atom_site_label_1
_geom_bond_atom_site_label_2
_geom_bond_distance
_geom_bond_site_symmetry_1
_geom_bond_site_symmetry_2
_geom_bond_publ_flag
Pt Br1 2.475(1) 1_555 1_555 yes
Pt Br2 2.451(1) 1_555 1_555 yes
Pt P1 2.264(2) 1_555 1_555 yes
Pt P2 2.285(2) 1_555 1_555 yes
P1 C111 1.826(6) 1_555 1_555 yes
P1 C121 1.808(6) 1_555 1_555 yes
P1 C131 1.839(7) 1_555 1_555 yes
P2 C211 1.839(7) 1_555 1_555 yes
P2 C221 1.826(7) 1_555 1_555 yes
P2 C231 1.834(6) 1_555 1_555 yes
Pt* Br1* 2.485(1) 1_555 1_555 yes
Pt* Br2* 2.473(1) 1_555 1_555 yes
Pt* P1* 2.278(2) 1_555 1_555 yes
Pt* P2* 2.294(2) 1_555 1_555 yes
P1* C411 1.803(7) 1_555 1_555 yes
P1* C421 1.828(7) 1_555 1_555 yes
P1* C431 1.827(8) 1_555 1_555 yes
P2* C311 1.844(7) 1_555 1_555 yes
P2* C321 1.818(7) 1_555 1_555 yes
P2* C331 1.835(7) 1_555 1_555 yes
C111 C112 1.406(9) 1_555 1_555 yes
C111 C116 1.380(9) 1_555 1_555 yes
C112 C113 1.396(9) 1_555 1_555 yes
C112 H1 0.970 1_555 1_555 yes
C113 C114 1.386(10) 1_555 1_555 yes
C113 H2 0.970 1_555 1_555 yes
C114 C115 1.399(10) 1_555 1_555 yes
C114 H3 0.970 1_555 1_555 yes
C115 C116 1.393(10) 1_555 1_555 yes
C115 H4 0.970 1_555 1_555 yes
C116 H5 0.970 1_555 1_555 yes
C121 C122 1.408(10) 1_555 1_555 yes
C121 C123 1.415(10) 1_555 1_555 yes
C122 C126 1.426(10) 1_555 1_555 yes
C122 H6 0.970 1_555 1_555 yes
C123 C124 1.389(10) 1_555 1_555 yes
C123 H7 0.970 1_555 1_555 yes
C124 C125 1.379(11) 1_555 1_555 yes
C124 H8 0.970 1_555 1_555 yes
C125 C126 1.385(11) 1_555 1_555 yes
C125 H9 0.970 1_555 1_555 yes
C126 H10 0.970 1_555 1_555 yes
C131 C132 1.404(9) 1_555 1_555 yes
C131 C136 1.402(10) 1_555 1_555 yes
C132 C133 1.393(10) 1_555 1_555 yes
C132 H11 0.970 1_555 1_555 yes
C133 C134 1.393(10) 1_555 1_555 yes
C133 H12 0.970 1_555 1_555 yes
C134 C135 1.396(10) 1_555 1_555 yes
C134 H13 0.970 1_555 1_555 yes
C135 C136 1.383(11) 1_555 1_555 yes
C135 H14 0.970 1_555 1_555 yes
C136 H15 0.970 1_555 1_555 yes
C211 C212 1.395(9) 1_555 1_555 yes
C211 C216 1.399(9) 1_555 1_555 yes
C212 C213 1.399(10) 1_555 1_555 yes
C212 H16 0.970 1_555 1_555 yes
C213 C214 1.375(10) 1_555 1_555 yes
C213 H17 0.970 1_555 1_555 yes
C214 C215 1.385(10) 1_555 1_555 yes
C214 H18 0.970 1_555 1_555 yes
C215 C216 1.382(10) 1_555 1_555 yes
C215 H19 0.970 1_555 1_555 yes
C216 H20 0.970 1_555 1_555 yes
C221 C222 1.418(9) 1_555 1_555 yes
C221 C226 1.402(10) 1_555 1_555 yes
C222 C223 1.384(10) 1_555 1_555 yes
C222 H21 0.970 1_555 1_555 yes
C223 C224 1.393(10) 1_555 1_555 yes
C223 H22 0.970 1_555 1_555 yes
C224 C225 1.386(10) 1_555 1_555 yes
C224 H23 0.970 1_555 1_555 yes
C225 C226 1.383(10) 1_555 1_555 yes
C225 H24 0.970 1_555 1_555 yes
C226 H25 0.970 1_555 1_555 yes
C231 C232 1.403(10) 1_555 1_555 yes
C231 C236 1.388(10) 1_555 1_555 yes
C232 C233 1.392(9) 1_555 1_555 yes
C232 H26 0.970 1_555 1_555 yes
C233 C234 1.391(12) 1_555 1_555 yes
C233 H27 0.970 1_555 1_555 yes
C234 C235 1.397(11) 1_555 1_555 yes
C234 H28 0.970 1_555 1_555 yes
C235 C236 1.405(10) 1_555 1_555 yes
C235 H29 0.970 1_555 1_555 yes
C236 H30 0.970 1_555 1_555 yes
C311 C312 1.413(10) 1_555 1_555 yes
C311 C316 1.366(10) 1_555 1_555 yes
C312 C313 1.396(10) 1_555 1_555 yes
C312 H31 0.970 1_555 1_555 yes
C313 C314 1.389(10) 1_555 1_555 yes
C313 H32 0.970 1_555 1_555 yes
C314 C315 1.403(11) 1_555 1_555 yes
C314 H33 0.970 1_555 1_555 yes
C315 C316 1.391(10) 1_555 1_555 yes
C315 H34 0.970 1_555 1_555 yes
C316 H35 0.970 1_555 1_555 yes
C321 C322 1.417(11) 1_555 1_555 yes
C321 C326 1.398(11) 1_555 1_555 yes
C322 C323 1.399(11) 1_555 1_555 yes
C322 H36 0.970 1_555 1_555 yes
C323 C324 1.395(13) 1_555 1_555 yes
C323 H37 0.970 1_555 1_555 yes
C324 C325 1.390(13) 1_555 1_555 yes
C324 H38 0.970 1_555 1_555 yes
C325 C326 1.401(11) 1_555 1_555 yes
C325 H39 0.970 1_555 1_555 yes
C326 H40 0.970 1_555 1_555 yes
C331 C332 1.382(10) 1_555 1_555 yes
C331 C336 1.406(10) 1_555 1_555 yes
C332 C333 1.417(10) 1_555 1_555 yes
C332 H41 0.970 1_555 1_555 yes
C333 C334 1.385(11) 1_555 1_555 yes
C333 H42 0.970 1_555 1_555 yes
C334 C335 1.377(11) 1_555 1_555 yes
C334 H43 0.970 1_555 1_555 yes
C335 C336 1.417(10) 1_555 1_555 yes
C335 H44 0.970 1_555 1_555 yes
C336 H45 0.970 1_555 1_555 yes
C411 C412 1.409(10) 1_555 1_555 yes
C411 C416 1.411(11) 1_555 1_555 yes
C412 C413 1.385(11) 1_555 1_555 yes
C412 H46 0.970 1_555 1_555 yes
C413 C414 1.384(12) 1_555 1_555 yes
C413 H47 0.970 1_555 1_555 yes
C414 C415 1.390(12) 1_555 1_555 yes
C414 H48 0.970 1_555 1_555 yes
C415 C416 1.396(11) 1_555 1_555 yes
C415 H49 0.970 1_555 1_555 yes
C416 H50 0.970 1_555 1_555 yes
C421 C422 1.398(10) 1_555 1_555 yes
C421 C426 1.395(10) 1_555 1_555 yes
C422 C423 1.387(12) 1_555 1_555 yes
C422 H51 0.970 1_555 1_555 yes
C423 C424 1.386(12) 1_555 1_555 yes
C423 H52 0.970 1_555 1_555 yes
C424 C425 1.373(12) 1_555 1_555 yes
C424 H53 0.970 1_555 1_555 yes
C425 C426 1.386(11) 1_555 1_555 yes
C425 H54 0.970 1_555 1_555 yes
C426 H55 0.970 1_555 1_555 yes
C431 C432 1.412(10) 1_555 1_555 yes
C431 C436 1.400(10) 1_555 1_555 yes
C432 C433 1.398(12) 1_555 1_555 yes
C432 H56 0.970 1_555 1_555 yes
C433 C434 1.378(11) 1_555 1_555 yes
C433 H57 0.970 1_555 1_555 yes
C434 C435 1.398(11) 1_555 1_555 yes
C434 H58 0.970 1_555 1_555 yes
C435 C436 1.400(12) 1_555 1_555 yes
C435 H59 0.970 1_555 1_555 yes
C436 H60 0.970 1_555 1_555 yes
